data_2018864
loop_
_publ_author_name
'Hohbein, R.'
'Jones, P.G.'
'Schwarzmann, E.'

_publ_section_title
;
 Anhydrous sodium tetrachloroaurate(III)
;
_journal_name_full 'Acta Crystallographica C (39,1983-)'
_journal_page_first 1164
_journal_page_last 1166
_journal_volume 44
_journal_year 1988
_chemical_formula_sum 'Au Cl4 Na'
_chemical_name_systematic 'Na (Au Cl4)'
_space_group_IT_number 14
_symmetry_space_group_name_Hall '-P 2yn'
_symmetry_space_group_name_H-M 'P 1 21/n 1'
_cell_angle_alpha 90
_cell_angle_beta 104.58
_cell_angle_gamma 90
_cell_formula_units_Z 16
_cell_length_a 11.277
_cell_length_b 11.234
_cell_length_c 20.584
_cell_volume 2523.725
_citation_journal_id_ASTM ACSCEE
_cod_data_source_file gold_140.cif
_cod_data_source_block Au1Cl4Na1
_cod_original_sg_symbol_Hall '-P 2ybc (x-z,y,z)'
_cod_original_formula_sum 'Au1 Cl4 Na1'
_cod_database_code 2018864

loop_
_symmetry_equiv_pos_as_xyz
x,y,z
-x+1/2,y+1/2,-z+1/2
-x,-y,-z
x-1/2,-y-1/2,z-1/2

loop_
_atom_site_label
_atom_site_type_symbol
_atom_site_fract_x
_atom_site_fract_y
_atom_site_fract_z
_atom_site_occupancy
_atom_site_U_iso_or_equiv
Cl15 Cl-1 0.6111 0.5006 0.7985 1 0.0
Cl8 Cl-1 0.4853 0.0966 0.3647 1 0.0
Cl5 Cl-1 0.3868 0.3084 0.4407 1 0.0
Na2 Na+1 0.2564 0.8836 0.5585 1 0.0
Cl1 Cl-1 0.1023 0.7632 0.8151 1 0.0
Au1 Au+3 -0.0992 0.7887 0.8126 1 0.0
Cl12 Cl-1 -0.1043 0.6175 0.3642 1 0.0
Na1 Na+1 0.0938 0.8311 0.1949 1 0.0
Cl6 Cl-1 0.2535 0.1207 0.5167 1 0.0
Au2 Au+3 0.3705 0.1061 0.4414 1 0.0
Cl3 Cl-1 -0.2999 0.8204 0.8087 1 0.0
Cl7 Cl-1 0.3615 -0.0961 0.4435 1 0.0
Cl2 Cl-1 -0.1489 0.6468 0.731 1 0.0
Cl13 Cl-1 0.2125 0.4682 0.8041 1 0.0
Na4 Na+1 0.0788 0.6177 0.6929 1 0.0
Cl16 Cl-1 0.3569 0.6301 0.7187 1 0.0
Au4 Au+3 0.411 0.486 0.7998 1 0.0
Na3 Na+1 0.2095 0.8734 0.9458 1 0.0
Cl10 Cl-1 0.2481 0.6345 0.5301 1 0.0
Cl4 Cl-1 -0.047 0.9315 0.8927 1 0.0
Au3 Au+3 0.0724 0.6292 0.4462 1 0.0
Cl9 Cl-1 0.0921 0.4268 0.4375 1 0.0
Cl14 Cl-1 0.46 0.3413 0.8785 1 0.0
Cl11 Cl-1 0.047 0.829 0.4507 1 0.0
